data_2242459
loop_
_publ_author_name
'Arafath, Md. Azharul'
'Kwong, Huey Chong'
'Adam, Farook'
'Razali, Mohd. R.'

_publ_section_title
;
 6,6'-[(1<i>E</i>,1'<i>E</i>)-Oxybis(4,1-phenylene)bis(azanylylidene)bis(methanylylidene)]bis(2-methylphenol):
 supramolecular assemblies in two dimensions mediated by weak
 C---H&#x00B7;&#x00B7;&#x00B7;N, C---H&#x00B7;&#x00B7;&#x00B7;O and
 C---H&#x00B7;&#x00B7;&#x00B7;\p interactions
;
_journal_coeditor_code JJ2197
_journal_issue 5
_journal_name_full 'Acta Crystallographica Section E'
_journal_page_first 687
_journal_page_last 690
_journal_paper_doi 10.1107/S2056989018005959
_journal_volume 74
_journal_year 2018
_chemical_formula_iupac 'C28 H24 N2 O3'
_chemical_formula_moiety 'C28 H24 N2 O3'
_chemical_formula_sum 'C28 H24 N2 O3'
_chemical_formula_weight 436.49
_chemical_name_systematic
6,6'-[(1<i>E</i>,1'<i>E</i>)-Oxybis(4,1-phenylene)bis(azanylylidene)bis(methanylylidene)]bis(2-methylphenol)
_space_group_crystal_system triclinic
_space_group_IT_number 2
_space_group_name_Hall '-P 1'
_space_group_name_H-M_alt 'P -1'
_symmetry_space_group_name_Hall '-P 1'
_symmetry_space_group_name_H-M 'P -1'
_atom_sites_solution_hydrogens mixed
_audit_creation_method SHELXL-2014/7
_cell_angle_alpha 108.5568(10)
_cell_angle_beta 96.7616(10)
_cell_angle_gamma 110.4087(10)
_cell_formula_units_Z 2
_cell_length_a 10.2293(4)
_cell_length_b 10.9623(4)
_cell_length_c 11.3087(4)
_cell_measurement_reflns_used 9984
_cell_measurement_temperature 100
_cell_measurement_theta_max 30.20
_cell_measurement_theta_min 2.20
_cell_volume 1088.76(7)
_computing_cell_refinement
;
SAINT (Bruker, 2012)
;
_computing_data_collection
;
APEX2 (Bruker, 2012)
;
_computing_data_reduction
;
SAINT (Bruker, 2012)
;
_computing_molecular_graphics
;
SHELXL2013 (Sheldrick, 2015) and Mercury (Macrae <i>et al.</i>,
2006)
;
_computing_publication_material
;
SHELXL2013 (Sheldrick, 2015) and PLATON (Spek, 2009)
;
_computing_structure_refinement
;
SHELXL2013 (Sheldrick, 2015)
;
_computing_structure_solution
;
SHELXS97 (Sheldrick, 2008)
;
_diffrn_ambient_temperature 100
_diffrn_measured_fraction_theta_full 1.000
_diffrn_measured_fraction_theta_max 0.992
_diffrn_measurement_device_type
;
Bruker APEXII DUO CCD area-detector
;
_diffrn_measurement_method '\f and \w scans'
_diffrn_radiation_monochromator graphite
_diffrn_radiation_source 'fine-focus sealed tube'
_diffrn_radiation_type MoK\a
_diffrn_radiation_wavelength 0.71073
_diffrn_reflns_av_R_equivalents 0.0294
_diffrn_reflns_limit_h_max 14
_diffrn_reflns_limit_h_min -14
_diffrn_reflns_limit_k_max 15
_diffrn_reflns_limit_k_min -15
_diffrn_reflns_limit_l_max 15
_diffrn_reflns_limit_l_min -16
_diffrn_reflns_number 42726
_diffrn_reflns_theta_full 25.242
_diffrn_reflns_theta_max 30.351
_diffrn_reflns_theta_min 1.966
_exptl_absorpt_coefficient_mu 0.087
_exptl_absorpt_correction_T_max 0.9597
_exptl_absorpt_correction_T_min 0.9029
_exptl_absorpt_correction_type multi-scan
_exptl_absorpt_process_details
;
(SADABS; Bruker, 2012)
;
_exptl_crystal_colour yellow
_exptl_crystal_density_diffrn 1.331
_exptl_crystal_description block
_exptl_crystal_F_000 460
_exptl_crystal_size_max 0.354
_exptl_crystal_size_mid 0.310
_exptl_crystal_size_min 0.131
_refine_diff_density_max 0.376
_refine_diff_density_min -0.319
_refine_ls_extinction_method none
_refine_ls_goodness_of_fit_ref 1.027
_refine_ls_hydrogen_treatment mixed
_refine_ls_matrix_type full
_refine_ls_number_parameters 308
_refine_ls_number_reflns 6513
_refine_ls_number_restraints 0
_refine_ls_restrained_S_all 1.027
_refine_ls_R_factor_all 0.0545
_refine_ls_R_factor_gt 0.0446
_refine_ls_shift/su_max 0.001
_refine_ls_shift/su_mean 0.000
_refine_ls_structure_factor_coef Fsqd
_refine_ls_weighting_details 'w=1/[\s^2^(Fo^2^)+(0.0747P)^2^+0.3053P] where P=(Fo^2^+2Fc^2^)/3'
_refine_ls_weighting_scheme calc
_refine_ls_wR_factor_gt 0.1202
_refine_ls_wR_factor_ref 0.1311
_reflns_number_gt 5433
_reflns_number_total 6513
_reflns_threshold_expression 'I > 2\s(I)'
_cod_data_source_file jj2197sup1.cif
_cod_data_source_block I
_cod_database_code 2242459
_shelx_space_group_comment
;
The symmetry employed for this shelxl refinement is uniquely defined
by the following loop, which should always be used as a source of
symmetry information in preference to the above space-group names.
They are only intended as comments.
;
_shelx_estimated_absorpt_t_min 0.970
_shelx_estimated_absorpt_t_max 0.989

loop_
_space_group_symop_operation_xyz
'x, y, z'
'-x, -y, -z'

loop_
_atom_site_type_symbol
_atom_site_label
_atom_site_fract_x
_atom_site_fract_y
_atom_site_fract_z
_atom_site_U_iso_or_equiv
_atom_site_adp_type
_atom_site_calc_flag
_atom_site_occupancy
O O1 0.76527(8) 0.48598(7) 0.45322(7) 0.01951(16) Uani d 1
O O2 1.54997(8) 1.09474(8) 0.70552(7) 0.02197(16) Uani d 1
O O3 0.06378(8) 0.07922(8) 0.64561(7) 0.02142(16) Uani d 1
N N1 1.29823(9) 0.93739(9) 0.71785(9) 0.01841(17) Uani d 1
N N2 0.32630(9) 0.26192(9) 0.67203(8) 0.01845(17) Uani d 1
C C1 1.57792(11) 1.16561(10) 0.83396(10) 0.01812(19) Uani d 1
C C2 1.70943(11) 1.28524(11) 0.89546(11) 0.0208(2) Uani d 1
C C3 1.73960(11) 1.35727(11) 1.02776(11) 0.0237(2) Uani d 1
H H3A 1.8280 1.4382 1.0703 0.028 Uiso calc 1
C C4 1.64482(12) 1.31511(11) 1.10050(11) 0.0237(2) Uani d 1
H H4A 1.6693 1.3654 1.1912 0.028 Uiso calc 1
C C5 1.51434(11) 1.19879(11) 1.03847(10) 0.0218(2) Uani d 1
H H5A 1.4485 1.1701 1.0870 0.026 Uiso calc 1
C C6 1.47866(11) 1.12316(10) 0.90474(10) 0.01809(19) Uani d 1
C C7 1.33802(11) 1.00598(11) 0.84107(10) 0.01925(19) Uani d 1
H H7A 1.2739 0.9794 0.8916 0.023 Uiso calc 1
C C8 1.16198(10) 0.82216(10) 0.65723(10) 0.01726(19) Uani d 1
C C9 1.09958(11) 0.79317(10) 0.52934(10) 0.01908(19) Uani d 1
H H9A 1.1491 0.8497 0.4867 0.023 Uiso calc 1
C C10 0.96575(11) 0.68236(10) 0.46405(10) 0.01876(19) Uani d 1
H H10A 0.9225 0.6645 0.3778 0.023 Uiso calc 1
C C11 0.89561(10) 0.59785(10) 0.52567(9) 0.01665(18) Uani d 1
C C12 0.95985(10) 0.62060(10) 0.65062(10) 0.01793(19) Uani d 1
H H12A 0.9136 0.5592 0.6905 0.022 Uiso calc 1
C C13 1.09192(10) 0.73371(10) 0.71658(10) 0.01777(19) Uani d 1
H H13A 1.1350 0.7511 0.8028 0.021 Uiso calc 1
C C14 0.66246(10) 0.43684(10) 0.51590(9) 0.01645(18) Uani d 1
C C15 0.57873(10) 0.29247(10) 0.46457(10) 0.01831(19) Uani d 1
H H15A 0.5973 0.2321 0.3937 0.022 Uiso calc 1
C C16 0.46798(11) 0.23692(10) 0.51734(10) 0.01851(19) Uani d 1
H H16A 0.4099 0.1383 0.4817 0.022 Uiso calc 1
C C17 0.44103(10) 0.32475(10) 0.62243(9) 0.01667(18) Uani d 1
C C18 0.52465(10) 0.47018(10) 0.67105(9) 0.01735(19) Uani d 1
H H18A 0.5059 0.5310 0.7414 0.021 Uiso calc 1
C C19 0.63458(10) 0.52671(10) 0.61781(9) 0.01706(19) Uani d 1
H H19A 0.6902 0.6257 0.6506 0.020 Uiso calc 1
C C20 0.33650(11) 0.31399(11) 0.79342(10) 0.01902(19) Uani d 1
H H20A 0.4225 0.3926 0.8481 0.023 Uiso calc 1
C C21 0.22143(10) 0.25721(10) 0.85028(9) 0.01744(19) Uani d 1
C C22 0.24188(11) 0.31750(11) 0.98398(10) 0.0217(2) Uani d 1
H H22A 0.3289 0.3969 1.0353 0.026 Uiso calc 1
C C23 0.13736(12) 0.26316(12) 1.04218(11) 0.0247(2) Uani d 1
H H23A 0.1518 0.3047 1.1329 0.030 Uiso calc 1
C C24 0.01010(12) 0.14628(12) 0.96590(11) 0.0237(2) Uani d 1
H H24A -0.0613 0.1085 1.0064 0.028 Uiso calc 1
C C25 -0.01556(11) 0.08364(11) 0.83349(10) 0.0201(2) Uani d 1
C C26 0.09098(11) 0.14035(10) 0.77475(9) 0.01703(18) Uani d 1
C C27 1.81029(12) 1.33195(13) 0.81651(12) 0.0279(2) Uani d 1
H H27A 1.7559 1.3335 0.7401 0.042 Uiso calc 1
H H27B 1.8558 1.2660 0.7894 0.042 Uiso calc 1
H H27C 1.8849 1.4267 0.8686 0.042 Uiso calc 1
C C28 -0.15322(12) -0.04094(12) 0.75086(12) 0.0289(2) Uani d 1
H H28A -0.1306 -0.1120 0.6897 0.043 Uiso calc 1
H H28B -0.2132 -0.0103 0.7032 0.043 Uiso calc 1
H H28C -0.2056 -0.0817 0.8058 0.043 Uiso calc 1
H H1O3 0.153(2) 0.131(2) 0.6250(18) 0.052(5) Uiso d 1
H H1O2 1.458(2) 1.027(2) 0.6813(19) 0.056(5) Uiso d 1

loop_
_atom_site_aniso_label
_atom_site_aniso_U_11
_atom_site_aniso_U_22
_atom_site_aniso_U_33
_atom_site_aniso_U_12
_atom_site_aniso_U_13
_atom_site_aniso_U_23
O1 0.0152(3) 0.0190(3) 0.0165(3) 0.0016(3) 0.0049(3) 0.0028(3)
O2 0.0198(4) 0.0216(4) 0.0199(4) 0.0045(3) 0.0050(3) 0.0068(3)
O3 0.0221(4) 0.0196(3) 0.0162(3) 0.0042(3) 0.0033(3) 0.0043(3)
N1 0.0148(4) 0.0158(4) 0.0220(4) 0.0048(3) 0.0036(3) 0.0060(3)
N2 0.0165(4) 0.0193(4) 0.0205(4) 0.0071(3) 0.0064(3) 0.0086(3)
C1 0.0165(4) 0.0169(4) 0.0213(5) 0.0074(4) 0.0037(4) 0.0075(4)
C2 0.0165(4) 0.0184(4) 0.0269(5) 0.0066(4) 0.0030(4) 0.0097(4)
C3 0.0169(4) 0.0191(5) 0.0290(5) 0.0056(4) -0.0009(4) 0.0060(4)
C4 0.0219(5) 0.0230(5) 0.0216(5) 0.0105(4) 0.0006(4) 0.0032(4)
C5 0.0197(5) 0.0234(5) 0.0217(5) 0.0104(4) 0.0045(4) 0.0066(4)
C6 0.0162(4) 0.0169(4) 0.0203(5) 0.0069(3) 0.0039(4) 0.0062(4)
C7 0.0153(4) 0.0178(4) 0.0239(5) 0.0061(4) 0.0059(4) 0.0075(4)
C8 0.0139(4) 0.0155(4) 0.0208(5) 0.0056(3) 0.0048(3) 0.0053(4)
C9 0.0192(4) 0.0176(4) 0.0200(5) 0.0062(4) 0.0068(4) 0.0076(4)
C10 0.0192(4) 0.0191(4) 0.0169(4) 0.0075(4) 0.0047(4) 0.0060(4)
C11 0.0137(4) 0.0152(4) 0.0180(4) 0.0052(3) 0.0043(3) 0.0032(3)
C12 0.0165(4) 0.0178(4) 0.0199(5) 0.0067(4) 0.0057(4) 0.0077(4)
C13 0.0163(4) 0.0190(4) 0.0183(4) 0.0076(4) 0.0042(3) 0.0071(4)
C14 0.0135(4) 0.0183(4) 0.0158(4) 0.0053(3) 0.0038(3) 0.0057(3)
C15 0.0175(4) 0.0171(4) 0.0171(4) 0.0067(4) 0.0042(3) 0.0032(4)
C16 0.0171(4) 0.0156(4) 0.0192(4) 0.0046(3) 0.0035(3) 0.0048(4)
C17 0.0136(4) 0.0185(4) 0.0165(4) 0.0056(3) 0.0031(3) 0.0064(3)
C18 0.0165(4) 0.0175(4) 0.0166(4) 0.0069(3) 0.0037(3) 0.0049(3)
C19 0.0151(4) 0.0150(4) 0.0172(4) 0.0045(3) 0.0027(3) 0.0039(3)
C20 0.0154(4) 0.0183(4) 0.0207(5) 0.0052(3) 0.0035(3) 0.0066(4)
C21 0.0166(4) 0.0173(4) 0.0173(4) 0.0064(3) 0.0039(3) 0.0060(4)
C22 0.0203(5) 0.0204(5) 0.0190(5) 0.0053(4) 0.0030(4) 0.0048(4)
C23 0.0264(5) 0.0266(5) 0.0183(5) 0.0094(4) 0.0069(4) 0.0064(4)
C24 0.0226(5) 0.0252(5) 0.0245(5) 0.0083(4) 0.0104(4) 0.0113(4)
C25 0.0177(4) 0.0179(4) 0.0228(5) 0.0054(4) 0.0046(4) 0.0078(4)
C26 0.0174(4) 0.0156(4) 0.0176(4) 0.0071(3) 0.0035(3) 0.0058(3)
C27 0.0200(5) 0.0257(5) 0.0348(6) 0.0039(4) 0.0055(4) 0.0142(5)
C28 0.0216(5) 0.0248(5) 0.0303(6) 0.0009(4) 0.0042(4) 0.0089(5)

loop_
_atom_type_symbol
_atom_type_description
_atom_type_scat_dispersion_real
_atom_type_scat_dispersion_imag
_atom_type_scat_source
C C 0.0033 0.0016 'International Tables Vol C Tables 4.2.6.8 and 6.1.1.4'
H H 0.0000 0.0000 'International Tables Vol C Tables 4.2.6.8 and 6.1.1.4'
N N 0.0061 0.0033 'International Tables Vol C Tables 4.2.6.8 and 6.1.1.4'
O O 0.0106 0.0060 'International Tables Vol C Tables 4.2.6.8 and 6.1.1.4'

loop_
_geom_angle_atom_site_label_1
_geom_angle_atom_site_label_2
_geom_angle_atom_site_label_3
_geom_angle
C11 O1 C14 118.92(7)
C1 O2 H1O2 105.6(12)
C26 O3 H1O3 104.7(11)
C7 N1 C8 121.11(9)
C20 N2 C17 119.51(9)
O2 C1 C2 117.80(9)
O2 C1 C6 121.55(9)
C2 C1 C6 120.64(9)
C3 C2 C1 118.03(10)
C3 C2 C27 122.46(10)
C1 C2 C27 119.49(10)
C2 C3 C4 122.38(10)
C2 C3 H3A 118.8
C4 C3 H3A 118.8
C5 C4 C3 119.06(10)
C5 C4 H4A 120.5
C3 C4 H4A 120.5
C4 C5 C6 120.60(10)
C4 C5 H5A 119.7
C6 C5 H5A 119.7
C5 C6 C1 119.24(9)
C5 C6 C7 119.47(9)
C1 C6 C7 121.25(9)
N1 C7 C6 121.63(9)
N1 C7 H7A 119.2
C6 C7 H7A 119.2
C13 C8 C9 119.20(9)
C13 C8 N1 123.39(9)
C9 C8 N1 117.33(9)
C10 C9 C8 120.50(9)
C10 C9 H9A 119.7
C8 C9 H9A 119.7
C11 C10 C9 119.52(9)
C11 C10 H10A 120.2
C9 C10 H10A 120.2
O1 C11 C10 116.44(9)
O1 C11 C12 122.74(9)
C10 C11 C12 120.67(9)
C13 C12 C11 119.50(9)
C13 C12 H12A 120.2
C11 C12 H12A 120.2
C12 C13 C8 120.47(9)
C12 C13 H13A 119.8
C8 C13 H13A 119.8
O1 C14 C15 116.46(8)
O1 C14 C19 122.52(9)
C15 C14 C19 120.80(9)
C16 C15 C14 119.63(9)
C16 C15 H15A 120.2
C14 C15 H15A 120.2
C15 C16 C17 120.52(9)
C15 C16 H16A 119.7
C17 C16 H16A 119.7
C16 C17 C18 118.95(9)
C16 C17 N2 117.94(9)
C18 C17 N2 123.08(9)
C19 C18 C17 120.84(9)
C19 C18 H18A 119.6
C17 C18 H18A 119.6
C18 C19 C14 119.21(9)
C18 C19 H19A 120.4
C14 C19 H19A 120.4
N2 C20 C21 122.42(9)
N2 C20 H20A 118.8
C21 C20 H20A 118.8
C22 C21 C26 119.10(9)
C22 C21 C20 119.12(9)
C26 C21 C20 121.75(9)
C23 C22 C21 120.85(10)
C23 C22 H22A 119.6
C21 C22 H22A 119.6
C22 C23 C24 119.09(10)
C22 C23 H23A 120.5
C24 C23 H23A 120.5
C25 C24 C23 122.23(10)
C25 C24 H24A 118.9
C23 C24 H24A 118.9
C24 C25 C26 118.34(9)
C24 C25 C28 122.39(10)
C26 C25 C28 119.27(9)
O3 C26 C25 117.66(9)
O3 C26 C21 121.97(9)
C25 C26 C21 120.37(9)
C2 C27 H27A 109.5
C2 C27 H27B 109.5
H27A C27 H27B 109.5
C2 C27 H27C 109.5
H27A C27 H27C 109.5
H27B C27 H27C 109.5
C25 C28 H28A 109.5
C25 C28 H28B 109.5
H28A C28 H28B 109.5
C25 C28 H28C 109.5
H28A C28 H28C 109.5
H28B C28 H28C 109.5

loop_
_geom_bond_atom_site_label_1
_geom_bond_atom_site_label_2
_geom_bond_distance
O1 C11 1.3841(11)
O1 C14 1.3864(11)
O2 C1 1.3506(13)
O2 H1O2 0.91(2)
O3 C26 1.3456(12)
O3 H1O3 0.988(19)
N1 C7 1.2880(14)
N1 C8 1.4156(12)
N2 C20 1.2834(13)
N2 C17 1.4154(12)
C1 C2 1.4078(14)
C1 C6 1.4097(14)
C2 C3 1.3880(16)
C2 C27 1.5045(15)
C3 C4 1.3956(16)
C3 H3A 0.9500
C4 C5 1.3866(15)
C4 H4A 0.9500
C5 C6 1.4030(14)
C5 H5A 0.9500
C6 C7 1.4549(14)
C7 H7A 0.9500
C8 C13 1.3954(14)
C8 C9 1.3960(14)
C9 C10 1.3879(14)
C9 H9A 0.9500
C10 C11 1.3870(14)
C10 H10A 0.9500
C11 C12 1.3905(14)
C12 C13 1.3874(13)
C12 H12A 0.9500
C13 H13A 0.9500
C14 C15 1.3885(13)
C14 C19 1.3895(13)
C15 C16 1.3855(14)
C15 H15A 0.9500
C16 C17 1.3962(14)
C16 H16A 0.9500
C17 C18 1.3985(13)
C18 C19 1.3864(13)
C18 H18A 0.9500
C19 H19A 0.9500
C20 C21 1.4521(14)
C20 H20A 0.9500
C21 C22 1.3998(14)
C21 C26 1.4122(13)
C22 C23 1.3792(15)
C22 H22A 0.9500
C23 C24 1.3962(15)
C23 H23A 0.9500
C24 C25 1.3819(15)
C24 H24A 0.9500
C25 C26 1.4058(14)
C25 C28 1.5027(15)
C27 H27A 0.9800
C27 H27B 0.9800
C27 H27C 0.9800
C28 H28A 0.9800
C28 H28B 0.9800
C28 H28C 0.9800

loop_
_geom_hbond_atom_site_label_D
_geom_hbond_atom_site_label_H
_geom_hbond_atom_site_label_A
_geom_hbond_site_symmetry_A
_geom_hbond_distance_DH
_geom_hbond_distance_HA
_geom_hbond_distance_DA
_geom_hbond_angle_DHA
_geom_hbond_publ_flag
O3 H1O3 N2 . 0.99(2) 1.73(2) 2.6441(13) 151.0(17) yes
O2 H1O2 N1 . 0.91(2) 1.76(2) 2.6011(13) 151.4(18) yes
C15 H15A N1 2_766 0.95 2.53 3.4211(15) 156 yes
C4 H4A O1 1_666 0.95 2.72 3.6626(14) 171 yes
C27 H27A Cg1 1_665 0.98 2.98 3.9242(14) 162 yes

loop_
_geom_torsion_atom_site_label_1
_geom_torsion_atom_site_label_2
_geom_torsion_atom_site_label_3
_geom_torsion_atom_site_label_4
_geom_torsion
O2 C1 C2 C3 -179.09(9)
C6 C1 C2 C3 1.68(14)
O2 C1 C2 C27 2.00(14)
C6 C1 C2 C27 -177.23(9)
C1 C2 C3 C4 0.05(16)
C27 C2 C3 C4 178.92(10)
C2 C3 C4 C5 -1.33(16)
C3 C4 C5 C6 0.88(16)
C4 C5 C6 C1 0.80(15)
C4 C5 C6 C7 -176.86(9)
O2 C1 C6 C5 178.69(9)
C2 C1 C6 C5 -2.11(14)
O2 C1 C6 C7 -3.69(15)
C2 C1 C6 C7 175.51(9)
C8 N1 C7 C6 179.01(9)
C5 C6 C7 N1 177.01(9)
C1 C6 C7 N1 -0.61(15)
C7 N1 C8 C13 -30.61(15)
C7 N1 C8 C9 152.59(10)
C13 C8 C9 C10 3.47(15)
N1 C8 C9 C10 -179.59(9)
C8 C9 C10 C11 -1.67(15)
C14 O1 C11 C10 -152.24(9)
C14 O1 C11 C12 32.17(13)
C9 C10 C11 O1 -177.53(8)
C9 C10 C11 C12 -1.84(15)
O1 C11 C12 C13 178.90(9)
C10 C11 C12 C13 3.49(15)
C11 C12 C13 C8 -1.64(15)
C9 C8 C13 C12 -1.80(15)
N1 C8 C13 C12 -178.55(9)
C11 O1 C14 C15 -144.71(9)
C11 O1 C14 C19 40.71(13)
O1 C14 C15 C16 -176.07(8)
C19 C14 C15 C16 -1.39(15)
C14 C15 C16 C17 -0.68(15)
C15 C16 C17 C18 1.97(15)
C15 C16 C17 N2 179.91(9)
C20 N2 C17 C16 146.74(10)
C20 N2 C17 C18 -35.40(14)
C16 C17 C18 C19 -1.23(14)
N2 C17 C18 C19 -179.06(9)
C17 C18 C19 C14 -0.79(14)
O1 C14 C19 C18 176.47(9)
C15 C14 C19 C18 2.12(15)
C17 N2 C20 C21 178.32(9)
N2 C20 C21 C22 178.44(10)
N2 C20 C21 C26 0.19(15)
C26 C21 C22 C23 0.78(16)
C20 C21 C22 C23 -177.52(10)
C21 C22 C23 C24 0.16(17)
C22 C23 C24 C25 -0.62(17)
C23 C24 C25 C26 0.10(16)
C23 C24 C25 C28 -179.15(11)
C24 C25 C26 O3 -179.28(9)
C28 C25 C26 O3 0.00(14)
C24 C25 C26 C21 0.87(15)
C28 C25 C26 C21 -179.86(9)
C22 C21 C26 O3 178.85(9)
C20 C21 C26 O3 -2.90(15)
C22 C21 C26 C25 -1.30(15)
C20 C21 C26 C25 176.95(9)

_cod_database_fobs_code 2242459
